data_2212764
loop_
_publ_author_name
'Knight, James C.'
'Amoroso, Angelo J.'
'Prabaharan, Ravi'
'Edwards, Peter G.'

_publ_section_title
;Bis{<i>N</i>-[bis(6-bromopyridin-2-yl)methylene-\k<i>N</i>]ethane-1,2-diamine-\k^2^<i>N</i>,<i>N</i>'}nickel(II)
 bis(perchlorate)
;
_journal_coeditor_code BG2034
_journal_issue 4
_journal_name_full 'Acta Crystallographica Section E'
_journal_page_first m1046
_journal_page_last m1047
_journal_paper_doi 10.1107/S1600536807010653
_journal_volume 63
_journal_year 2007
_chemical_formula_iupac '[Ni (C13 H12 Br2 N4)2] (Cl O4)2'
_chemical_formula_moiety 'C26 H24 Br4 N8 Ni, 2(Cl O4)'
_chemical_formula_sum 'C26 H24 Br4 Cl2 N8 Ni O8'
_chemical_formula_weight 1025.78
_chemical_name_systematic
;
Bis{N-[bis(6-bromopyridin-2-yl)methylene-\kN]ethane-1,2-diamine-
\k^2^N,N'}nickel(II) bis(perchlorate)
;
_space_group_IT_number 2
_symmetry_cell_setting triclinic
_symmetry_space_group_name_Hall '-P 1'
_symmetry_space_group_name_H-M 'P -1'
_atom_sites_solution_hydrogens geom
_atom_sites_solution_primary direct
_atom_sites_solution_secondary difmap
_audit_creation_method SHELXL-97
_cell_angle_alpha 110.077(2)
_cell_angle_beta 95.308(2)
_cell_angle_gamma 94.573(2)
_cell_formula_units_Z 2
_cell_length_a 9.1897(3)
_cell_length_b 12.9937(3)
_cell_length_c 15.0869(5)
_cell_measurement_reflns_used 24601
_cell_measurement_temperature 150(2)
_cell_measurement_theta_max 27.48
_cell_measurement_theta_min 2.71
_cell_volume 1672.76(9)
_computing_cell_refinement 'SCALEPACK (Otwinowski & Minor, 1997)'
_computing_data_collection 'COLLECT (Nonius, 2000)'
_computing_data_reduction 'SCALEPACK and DENZO (Otwinowski & Minor, 1997)'
_computing_molecular_graphics 'X-SEED (Barbour, 2001)'
_computing_publication_material 'WinGX (Farrugia, 1999)'
_computing_structure_refinement 'SHELXL97 (Sheldrick, 1997)'
_computing_structure_solution 'DIRDIFF99 (Beurskens <i>et al.</i>,  1999)'
_diffrn_ambient_temperature 150(2)
_diffrn_measured_fraction_theta_full 0.991
_diffrn_measured_fraction_theta_max 0.991
_diffrn_measurement_device_type 'Bruker--Nonius KappaCCD'
_diffrn_measurement_method '\f and \w'
_diffrn_radiation_monochromator graphite
_diffrn_radiation_source 'fine-focus sealed tube'
_diffrn_radiation_type MoK\a
_diffrn_radiation_wavelength 0.71073
_diffrn_reflns_av_R_equivalents 0.1561
_diffrn_reflns_av_sigmaI/netI 0.1231
_diffrn_reflns_limit_h_max 11
_diffrn_reflns_limit_h_min -11
_diffrn_reflns_limit_k_max 16
_diffrn_reflns_limit_k_min -16
_diffrn_reflns_limit_l_max 19
_diffrn_reflns_limit_l_min -19
_diffrn_reflns_number 26603
_diffrn_reflns_theta_full 27.46
_diffrn_reflns_theta_max 27.46
_diffrn_reflns_theta_min 2.96
_diffrn_standards_number 0
_exptl_absorpt_coefficient_mu 5.578
_exptl_absorpt_correction_T_max 0.31
_exptl_absorpt_correction_T_min 0.23
_exptl_absorpt_correction_type multi-scan
_exptl_absorpt_process_details '(SORTAV; Blessing, 1995)'
_exptl_crystal_colour brown
_exptl_crystal_density_diffrn 2.037
_exptl_crystal_density_method 'not measured'
_exptl_crystal_description block
_exptl_crystal_F_000 1004
_exptl_crystal_size_max 0.30
_exptl_crystal_size_mid 0.22
_exptl_crystal_size_min 0.21
_refine_diff_density_max 1.348
_refine_diff_density_min -0.934
_refine_ls_extinction_method none
_refine_ls_goodness_of_fit_ref 1.016
_refine_ls_hydrogen_treatment constr
_refine_ls_matrix_type full
_refine_ls_number_parameters 442
_refine_ls_number_reflns 7570
_refine_ls_number_restraints 0
_refine_ls_restrained_S_all 1.016
_refine_ls_R_factor_all 0.1171
_refine_ls_R_factor_gt 0.0638
_refine_ls_shift/su_max 0.001
_refine_ls_shift/su_mean 0.000
_refine_ls_structure_factor_coef Fsqd
_refine_ls_weighting_details 'calc w=1/[\s^2^(Fo^2^)+(0.0417P)^2^+4.0795P] where P=(Fo^2^+2Fc^2^)/3'
_refine_ls_weighting_scheme calc
_refine_ls_wR_factor_gt 0.1288
_refine_ls_wR_factor_ref 0.1483
_reflns_number_gt 4801
_reflns_number_total 7570
_reflns_threshold_expression I>2\s(I)
_cod_data_source_file bg2034.cif
_cod_data_source_block I
_cod_database_code 2212764
_cod_database_fobs_code 2212764

loop_
_symmetry_equiv_pos_as_xyz
'x, y, z'
'-x, -y, -z'

loop_
_atom_site_type_symbol
_atom_site_label
_atom_site_fract_x
_atom_site_fract_y
_atom_site_fract_z
_atom_site_U_iso_or_equiv
_atom_site_adp_type
_atom_site_calc_flag
_atom_site_refinement_flags
_atom_site_occupancy
C C1 0.6524(6) 0.8316(5) 0.7649(4) 0.0201(13) Uani d . 1
C C2 0.5748(7) 0.9242(5) 0.7542(5) 0.0225(14) Uani d . 1
C C3 0.5682(7) 1.0204(5) 0.8302(5) 0.0281(15) Uani d . 1
H H3 0.6191 1.0334 0.8915 0.034 Uiso calc R 1
C C4 0.4832(8) 1.0972(5) 0.8124(5) 0.0336(17) Uani d . 1
H H4 0.4754 1.1641 0.8626 0.040 Uiso calc R 1
C C5 0.4112(7) 1.0774(5) 0.7239(5) 0.0319(16) Uani d . 1
H H5 0.3526 1.1288 0.7108 0.038 Uiso calc R 1
C C6 0.4281(7) 0.9790(5) 0.6547(5) 0.0277(15) Uani d . 1
C C7 0.7688(6) 0.7893(5) 0.7044(4) 0.0186(13) Uani d . 1
C C8 0.8324(7) 0.8469(5) 0.6538(5) 0.0265(14) Uani d . 1
H H8 0.7988 0.9139 0.6532 0.032 Uiso calc R 1
C C9 0.9469(7) 0.8050(5) 0.6038(5) 0.0305(15) Uani d . 1
H H9 0.9964 0.8457 0.5715 0.037 Uiso calc R 1
C C10 0.9882(7) 0.7056(6) 0.6009(5) 0.0306(16) Uani d . 1
H H10 1.0650 0.6752 0.5659 0.037 Uiso calc R 1
C C11 0.9145(7) 0.6501(5) 0.6508(4) 0.0260(15) Uani d . 1
C C12 0.5068(7) 0.8104(5) 0.8843(5) 0.0277(15) Uani d . 1
H H26A 0.4288 0.8436 0.8573 0.033 Uiso calc R 1
H H26B 0.5521 0.8650 0.9464 0.033 Uiso calc R 1
C C13 0.4410(7) 0.7049(5) 0.8971(5) 0.0265(15) Uani d . 1
H H25A 0.3839 0.7242 0.9519 0.032 Uiso calc R 1
H H25B 0.3738 0.6591 0.8394 0.032 Uiso calc R 1
C C14 0.7363(7) 0.4128(5) 0.7723(5) 0.0228(14) Uani d . 1
C C15 0.7982(6) 0.3134(5) 0.7799(4) 0.0226(14) Uani d . 1
C C16 0.7890(8) 0.2825(5) 0.8573(5) 0.0333(16) Uani d . 1
H H16 0.7348 0.3208 0.9066 0.040 Uiso calc R 1
C C17 0.8610(7) 0.1934(5) 0.8628(5) 0.0304(16) Uani d . 1
H H17 0.8571 0.1701 0.9158 0.036 Uiso calc R 1
C C18 0.9378(7) 0.1405(5) 0.7891(5) 0.0298(16) Uani d . 1
H H18 0.9890 0.0801 0.7900 0.036 Uiso calc R 1
C C19 0.9376(7) 0.1782(5) 0.7146(5) 0.0256(14) Uani d . 1
C C20 0.6081(7) 0.4035(5) 0.7012(4) 0.0200(13) Uani d . 1
C C21 0.5378(7) 0.3022(5) 0.6417(5) 0.0284(15) Uani d . 1
H H21 0.5707 0.2364 0.6461 0.034 Uiso calc R 1
C C22 0.4198(8) 0.2961(6) 0.5757(5) 0.0394(18) Uani d . 1
H H22 0.3717 0.2269 0.5335 0.047 Uiso calc R 1
C C23 0.3740(8) 0.3932(6) 0.5728(5) 0.0349(17) Uani d . 1
H H23 0.2919 0.3927 0.5295 0.042 Uiso calc R 1
C C24 0.4509(7) 0.4922(5) 0.6350(4) 0.0250(14) Uani d . 1
C C25 0.9272(6) 0.5349(5) 0.8917(5) 0.0247(14) Uani d . 1
H H13A 0.9949 0.4784 0.8696 0.030 Uiso calc R 1
H H13B 0.8998 0.5352 0.9537 0.030 Uiso calc R 1
C C26 1.0008(7) 0.6485(5) 0.9015(5) 0.0260(15) Uani d . 1
H H12A 1.0803 0.6746 0.9558 0.031 Uiso calc R 1
H H12B 1.0446 0.6443 0.8430 0.031 Uiso calc R 1
N N1 0.5086(6) 0.9035(4) 0.6666(4) 0.0247(12) Uani d . 1
N N2 0.8093(5) 0.6899(4) 0.7044(3) 0.0212(11) Uani d . 1
N N3 0.6185(5) 0.7800(4) 0.8193(4) 0.0194(11) Uani d . 1
N N4 0.5611(5) 0.6428(4) 0.9138(4) 0.0246(12) Uani d . 1
H H4A 0.5247 0.5716 0.9056 0.030 Uiso calc R 1
H H4B 0.6087 0.6758 0.9748 0.030 Uiso calc R 1
N N5 0.8698(6) 0.2613(4) 0.7061(4) 0.0247(12) Uani d . 1
N N6 0.5645(5) 0.5005(4) 0.7000(3) 0.0198(11) Uani d . 1
N N7 0.7954(5) 0.5108(4) 0.8219(4) 0.0181(11) Uani d . 1
N N8 0.8872(5) 0.7266(4) 0.9172(4) 0.0209(11) Uani d . 1
H H5A 0.9219 0.7908 0.9091 0.025 Uiso calc R 1
H H5B 0.8613 0.7437 0.9776 0.025 Uiso calc R 1
O O1 0.0077(5) 0.0606(4) 0.1189(4) 0.0419(13) Uani d . 1
O O2 -0.1997(6) 0.0974(4) 0.1998(4) 0.0477(14) Uani d . 1
O O3 -0.2009(5) 0.1086(4) 0.0488(4) 0.0414(13) Uani d . 1
O O4 -0.2069(6) -0.0632(4) 0.0673(4) 0.0532(15) Uani d . 1
O O5 0.2761(6) 0.4948(4) 0.9333(4) 0.0560(16) Uani d . 1
O O6 0.2353(7) 0.3799(6) 0.7750(4) 0.077(2) Uani d . 1
O O7 0.4538(5) 0.3833(4) 0.8690(4) 0.0433(13) Uani d . 1
O O8 0.2333(6) 0.3053(4) 0.8945(4) 0.0506(14) Uani d . 1
Cl Cl1 -0.15091(17) 0.05028(13) 0.10838(12) 0.0271(4) Uani d . 1
Cl Cl2 0.29863(18) 0.38968(13) 0.86626(12) 0.0287(4) Uani d . 1
Ni Ni1 0.70626(8) 0.64307(6) 0.81450(5) 0.01821(19) Uani d . 1
Br Br1 0.32333(9) 0.94049(7) 0.52986(6) 0.0530(3) Uani d . 1
Br Br2 0.96357(8) 0.50814(6) 0.64089(5) 0.0389(2) Uani d . 1
Br Br3 1.04297(9) 0.10659(6) 0.61328(5) 0.0447(2) Uani d . 1
Br Br4 0.39281(8) 0.62512(6) 0.62567(6) 0.0419(2) Uani d . 1

loop_
_atom_site_aniso_label
_atom_site_aniso_U_11
_atom_site_aniso_U_22
_atom_site_aniso_U_33
_atom_site_aniso_U_12
_atom_site_aniso_U_13
_atom_site_aniso_U_23
C1 0.016(3) 0.021(3) 0.027(4) 0.001(2) 0.006(3) 0.013(3)
C2 0.018(3) 0.022(3) 0.031(4) 0.001(3) 0.006(3) 0.013(3)
C3 0.035(4) 0.025(4) 0.023(4) 0.004(3) -0.002(3) 0.008(3)
C4 0.039(4) 0.020(3) 0.042(4) 0.008(3) 0.007(3) 0.010(3)
C5 0.026(4) 0.029(4) 0.048(5) 0.010(3) 0.005(3) 0.021(3)
C6 0.023(4) 0.035(4) 0.028(4) 0.005(3) -0.001(3) 0.017(3)
C7 0.016(3) 0.023(3) 0.017(3) 0.001(2) 0.004(2) 0.008(3)
C8 0.024(4) 0.026(4) 0.030(4) -0.001(3) 0.007(3) 0.010(3)
C9 0.027(4) 0.034(4) 0.029(4) -0.004(3) 0.002(3) 0.011(3)
C10 0.028(4) 0.041(4) 0.025(4) 0.010(3) 0.011(3) 0.011(3)
C11 0.035(4) 0.024(3) 0.020(3) 0.007(3) 0.004(3) 0.008(3)
C12 0.027(4) 0.033(4) 0.037(4) 0.021(3) 0.017(3) 0.023(3)
C13 0.017(3) 0.035(4) 0.036(4) 0.010(3) 0.008(3) 0.020(3)
C14 0.021(3) 0.024(4) 0.030(4) 0.007(3) 0.013(3) 0.015(3)
C15 0.018(3) 0.024(3) 0.028(4) 0.003(3) -0.001(3) 0.012(3)
C16 0.042(4) 0.028(4) 0.034(4) 0.007(3) 0.006(3) 0.015(3)
C17 0.038(4) 0.024(4) 0.030(4) -0.001(3) -0.001(3) 0.013(3)
C18 0.030(4) 0.019(3) 0.039(4) 0.002(3) -0.008(3) 0.011(3)
C19 0.025(4) 0.021(3) 0.025(4) 0.004(3) 0.000(3) 0.002(3)
C20 0.022(3) 0.019(3) 0.020(3) 0.005(3) 0.006(3) 0.008(2)
C21 0.038(4) 0.017(3) 0.025(4) 0.000(3) -0.003(3) 0.002(3)
C22 0.037(4) 0.032(4) 0.038(5) -0.004(3) -0.008(3) 0.003(3)
C23 0.035(4) 0.042(4) 0.026(4) 0.007(3) -0.007(3) 0.012(3)
C24 0.029(4) 0.027(4) 0.024(4) 0.005(3) 0.001(3) 0.016(3)
C25 0.018(3) 0.024(3) 0.029(4) 0.005(3) -0.007(3) 0.006(3)
C26 0.016(3) 0.026(3) 0.032(4) 0.005(3) -0.001(3) 0.005(3)
N1 0.024(3) 0.025(3) 0.027(3) 0.005(2) 0.005(2) 0.010(2)
N2 0.024(3) 0.022(3) 0.018(3) 0.009(2) 0.005(2) 0.005(2)
N3 0.017(3) 0.023(3) 0.022(3) 0.008(2) 0.006(2) 0.011(2)
N4 0.020(3) 0.023(3) 0.035(3) 0.004(2) 0.006(2) 0.014(2)
N5 0.029(3) 0.021(3) 0.022(3) 0.006(2) 0.000(2) 0.004(2)
N6 0.018(3) 0.016(3) 0.021(3) -0.003(2) -0.002(2) 0.003(2)
N7 0.013(3) 0.017(3) 0.027(3) 0.006(2) 0.002(2) 0.011(2)
N8 0.021(3) 0.016(3) 0.025(3) 0.001(2) 0.004(2) 0.007(2)
O1 0.026(3) 0.049(3) 0.058(4) -0.003(2) -0.002(2) 0.033(3)
O2 0.050(3) 0.057(3) 0.031(3) 0.000(3) 0.001(3) 0.012(3)
O3 0.035(3) 0.056(3) 0.047(3) 0.020(2) 0.008(2) 0.030(3)
O4 0.050(3) 0.029(3) 0.070(4) -0.005(2) 0.007(3) 0.007(3)
O5 0.040(3) 0.032(3) 0.090(5) 0.004(2) 0.020(3) 0.011(3)
O6 0.068(4) 0.125(6) 0.044(4) 0.004(4) -0.008(3) 0.041(4)
O7 0.026(3) 0.054(3) 0.051(3) 0.009(2) 0.013(2) 0.017(3)
O8 0.056(4) 0.041(3) 0.052(4) -0.016(3) 0.009(3) 0.017(3)
Cl1 0.0234(8) 0.0273(9) 0.0335(9) 0.0026(6) 0.0030(7) 0.0148(7)
Cl2 0.0257(9) 0.0299(9) 0.0312(9) -0.0006(7) 0.0021(7) 0.0129(7)
Ni1 0.0163(4) 0.0168(4) 0.0233(4) 0.0050(3) 0.0036(3) 0.0084(3)
Br1 0.0518(5) 0.0755(6) 0.0327(5) 0.0371(5) 0.0021(4) 0.0149(4)
Br2 0.0492(5) 0.0341(4) 0.0416(5) 0.0217(3) 0.0249(4) 0.0152(3)
Br3 0.0483(5) 0.0460(5) 0.0379(5) 0.0282(4) 0.0080(4) 0.0066(3)
Br4 0.0374(4) 0.0367(4) 0.0525(5) 0.0046(3) -0.0159(4) 0.0226(4)

loop_
_atom_type_symbol
_atom_type_description
_atom_type_scat_dispersion_real
_atom_type_scat_dispersion_imag
_atom_type_scat_source
C C 0.0033 0.0016 'International Tables Vol C Tables 4.2.6.8 and 6.1.1.4'
H H 0.0000 0.0000 'International Tables Vol C Tables 4.2.6.8 and 6.1.1.4'
N N 0.0061 0.0033 'International Tables Vol C Tables 4.2.6.8 and 6.1.1.4'
O O 0.0106 0.0060 'International Tables Vol C Tables 4.2.6.8 and 6.1.1.4'
Cl Cl 0.1484 0.1585 'International Tables Vol C Tables 4.2.6.8 and 6.1.1.4'
Ni Ni 0.3393 1.1124 'International Tables Vol C Tables 4.2.6.8 and 6.1.1.4'
Br Br -0.2901 2.4595 'International Tables Vol C Tables 4.2.6.8 and 6.1.1.4'

loop_
_geom_angle_atom_site_label_1
_geom_angle_atom_site_label_2
_geom_angle_atom_site_label_3
_geom_angle
N3 C1 C7 116.2(5)
N3 C1 C2 123.7(5)
C7 C1 C2 119.9(5)
N1 C2 C3 123.8(5)
N1 C2 C1 113.8(5)
C3 C2 C1 122.4(6)
C2 C3 C4 116.8(6)
C2 C3 H3 121.6
C4 C3 H3 121.6
C5 C4 C3 120.9(6)
C5 C4 H4 119.6
C3 C4 H4 119.6
C4 C5 C6 116.3(6)
C4 C5 H5 121.8
C6 C5 H5 121.8
N1 C6 C5 125.8(6)
N1 C6 Br1 114.8(5)
C5 C6 Br1 119.4(5)
N2 C7 C8 122.9(5)
N2 C7 C1 115.0(5)
C8 C7 C1 122.1(5)
C7 C8 C9 118.6(6)
C7 C8 H8 120.7
C9 C8 H8 120.7
C10 C9 C8 120.0(6)
C10 C9 H9 120.0
C8 C9 H9 120.0
C9 C10 C11 117.9(6)
C9 C10 H10 121.0
C11 C10 H10 121.0
N2 C11 C10 124.2(6)
N2 C11 Br2 117.7(5)
C10 C11 Br2 118.0(5)
N3 C12 C13 107.6(5)
N3 C12 H26A 110.2
C13 C12 H26A 110.2
N3 C12 H26B 110.2
C13 C12 H26B 110.2
H26A C12 H26B 108.5
N4 C13 C12 109.1(5)
N4 C13 H25A 109.9
C12 C13 H25A 109.9
N4 C13 H25B 109.9
C12 C13 H25B 109.9
H25A C13 H25B 108.3
N7 C14 C20 116.1(5)
N7 C14 C15 122.3(6)
C20 C14 C15 121.5(5)
N5 C15 C16 123.9(5)
N5 C15 C14 113.7(5)
C16 C15 C14 122.3(6)
C15 C16 C17 118.8(6)
C15 C16 H16 120.6
C17 C16 H16 120.6
C18 C17 C16 118.2(6)
C18 C17 H17 120.9
C16 C17 H17 120.9
C19 C18 C17 117.7(6)
C19 C18 H18 121.2
C17 C18 H18 121.2
N5 C19 C18 126.1(6)
N5 C19 Br3 115.8(5)
C18 C19 Br3 118.1(5)
N6 C20 C21 122.8(6)
N6 C20 C14 115.7(5)
C21 C20 C14 121.5(5)
C20 C21 C22 120.2(6)
C20 C21 H21 119.9
C22 C21 H21 119.9
C23 C22 C21 118.1(6)
C23 C22 H22 120.9
C21 C22 H22 120.9
C22 C23 C24 118.4(6)
C22 C23 H23 120.8
C24 C23 H23 120.8
N6 C24 C23 124.8(5)
N6 C24 Br4 117.3(5)
C23 C24 Br4 117.9(5)
N7 C25 C26 106.7(5)
N7 C25 H13A 110.4
C26 C25 H13A 110.4
N7 C25 H13B 110.4
C26 C25 H13B 110.4
H13A C25 H13B 108.6
N8 C26 C25 108.5(5)
N8 C26 H12A 110.0
C25 C26 H12A 110.0
N8 C26 H12B 110.0
C25 C26 H12B 110.0
H12A C26 H12B 108.4
C6 N1 C2 116.4(5)
C11 N2 C7 116.2(5)
C11 N2 Ni1 133.1(4)
C7 N2 Ni1 109.9(4)
C1 N3 C12 123.7(5)
C1 N3 Ni1 120.9(4)
C12 N3 Ni1 115.2(4)
C13 N4 Ni1 106.7(4)
C13 N4 H4A 110.4
Ni1 N4 H4A 110.4
C13 N4 H4B 110.4
Ni1 N4 H4B 110.4
H4A N4 H4B 108.6
C19 N5 C15 115.2(5)
C24 N6 C20 115.7(5)
C24 N6 Ni1 134.5(4)
C20 N6 Ni1 109.8(4)
C14 N7 C25 123.3(5)
C14 N7 Ni1 121.7(4)
C25 N7 Ni1 115.0(4)
C26 N8 Ni1 105.3(4)
C26 N8 H5A 110.7
Ni1 N8 H5A 110.7
C26 N8 H5B 110.7
Ni1 N8 H5B 110.7
H5A N8 H5B 108.8
O4 Cl1 O3 110.5(3)
O4 Cl1 O2 109.7(3)
O3 Cl1 O2 109.1(3)
O4 Cl1 O1 109.1(3)
O3 Cl1 O1 108.9(3)
O2 Cl1 O1 109.6(3)
O6 Cl2 O8 110.9(4)
O6 Cl2 O7 110.9(4)
O8 Cl2 O7 108.8(3)
O6 Cl2 O5 109.3(4)
O8 Cl2 O5 108.6(3)
O7 Cl2 O5 108.3(3)
N3 Ni1 N7 175.0(2)
N3 Ni1 N4 82.12(19)
N7 Ni1 N4 94.34(19)
N3 Ni1 N8 94.53(19)
N7 Ni1 N8 82.28(19)
N4 Ni1 N8 95.0(2)
N3 Ni1 N2 77.32(18)
N7 Ni1 N2 106.45(18)
N4 Ni1 N2 158.97(18)
N8 Ni1 N2 91.03(19)
N3 Ni1 N6 107.07(19)
N7 Ni1 N6 76.38(19)
N4 Ni1 N6 91.5(2)
N8 Ni1 N6 158.12(17)
N2 Ni1 N6 90.38(18)

loop_
_geom_bond_atom_site_label_1
_geom_bond_atom_site_label_2
_geom_bond_distance
C1 N3 1.270(7)
C1 C7 1.487(8)
C1 C2 1.494(8)
C2 N1 1.330(8)
C2 C3 1.386(9)
C3 C4 1.395(9)
C3 H3 0.9500
C4 C5 1.364(10)
C4 H4 0.9500
C5 C6 1.376(9)
C5 H5 0.9500
C6 N1 1.325(7)
C6 Br1 1.914(6)
C7 N2 1.372(7)
C7 C8 1.374(8)
C8 C9 1.389(9)
C8 H8 0.9500
C9 C10 1.363(9)
C9 H9 0.9500
C10 C11 1.391(9)
C10 H10 0.9500
C11 N2 1.339(8)
C11 Br2 1.893(6)
C12 N3 1.467(7)
C12 C13 1.535(9)
C12 H26A 0.9900
C12 H26B 0.9900
C13 N4 1.471(7)
C13 H25A 0.9900
C13 H25B 0.9900
C14 N7 1.279(8)
C14 C20 1.486(9)
C14 C15 1.486(8)
C15 N5 1.349(8)
C15 C16 1.367(9)
C16 C17 1.401(9)
C16 H16 0.9500
C17 C18 1.379(9)
C17 H17 0.9500
C18 C19 1.371(9)
C18 H18 0.9500
C19 N5 1.327(7)
C19 Br3 1.893(6)
C20 N6 1.358(7)
C20 C21 1.379(8)
C21 C22 1.380(9)
C21 H21 0.9500
C22 C23 1.374(9)
C22 H22 0.9500
C23 C24 1.392(9)
C23 H23 0.9500
C24 N6 1.336(7)
C24 Br4 1.894(6)
C25 N7 1.467(7)
C25 C26 1.527(9)
C25 H13A 0.9900
C25 H13B 0.9900
C26 N8 1.492(7)
C26 H12A 0.9900
C26 H12B 0.9900
N2 Ni1 2.218(5)
N3 Ni1 1.993(4)
N4 Ni1 2.097(5)
N4 H4A 0.9200
N4 H4B 0.9200
N6 Ni1 2.261(5)
N7 Ni1 1.994(4)
N8 Ni1 2.103(5)
N8 H5A 0.9200
N8 H5B 0.9200
O1 Cl1 1.442(5)
O2 Cl1 1.434(5)
O3 Cl1 1.428(5)
O4 Cl1 1.419(5)
O5 Cl2 1.437(5)
O6 Cl2 1.404(6)
O7 Cl2 1.433(5)
O8 Cl2 1.416(5)

loop_
_geom_torsion_atom_site_label_1
_geom_torsion_atom_site_label_2
_geom_torsion_atom_site_label_3
_geom_torsion_atom_site_label_4
_geom_torsion
N3 C1 C2 N1 -117.6(7)
C7 C1 C2 N1 57.5(8)
N3 C1 C2 C3 59.8(9)
C7 C1 C2 C3 -125.1(7)
N1 C2 C3 C4 1.8(10)
C1 C2 C3 C4 -175.3(6)
C2 C3 C4 C5 -0.2(10)
C3 C4 C5 C6 -0.3(10)
C4 C5 C6 N1 -0.6(11)
C4 C5 C6 Br1 176.8(5)
N3 C1 C7 N2 9.4(8)
C2 C1 C7 N2 -166.1(5)
N3 C1 C7 C8 -169.4(6)
C2 C1 C7 C8 15.1(9)
N2 C7 C8 C9 -2.8(10)
C1 C7 C8 C9 176.0(6)
C7 C8 C9 C10 3.8(10)
C8 C9 C10 C11 -1.3(10)
C9 C10 C11 N2 -2.7(10)
C9 C10 C11 Br2 176.4(5)
N3 C12 C13 N4 45.7(7)
N7 C14 C15 N5 -104.5(7)
C20 C14 C15 N5 70.9(7)
N7 C14 C15 C16 72.2(8)
C20 C14 C15 C16 -112.4(7)
N5 C15 C16 C17 1.8(10)
C14 C15 C16 C17 -174.6(6)
C15 C16 C17 C18 -0.2(10)
C16 C17 C18 C19 -0.6(10)
C17 C18 C19 N5 -0.2(10)
C17 C18 C19 Br3 179.8(5)
N7 C14 C20 N6 -2.8(8)
C15 C14 C20 N6 -178.4(5)
N7 C14 C20 C21 178.1(6)
C15 C14 C20 C21 2.4(9)
N6 C20 C21 C22 1.6(10)
C14 C20 C21 C22 -179.4(6)
C20 C21 C22 C23 -1.2(11)
C21 C22 C23 C24 1.4(11)
C22 C23 C24 N6 -2.1(11)
C22 C23 C24 Br4 176.8(5)
N7 C25 C26 N8 49.6(6)
C5 C6 N1 C2 2.0(10)
Br1 C6 N1 C2 -175.5(4)
C3 C2 N1 C6 -2.6(9)
C1 C2 N1 C6 174.7(5)
C10 C11 N2 C7 3.7(9)
Br2 C11 N2 C7 -175.3(4)
C10 C11 N2 Ni1 -164.7(5)
Br2 C11 N2 Ni1 16.3(8)
C8 C7 N2 C11 -0.9(9)
C1 C7 N2 C11 -179.7(5)
C8 C7 N2 Ni1 170.1(5)
C1 C7 N2 Ni1 -8.7(6)
C7 C1 N3 C12 179.6(6)
C2 C1 N3 C12 -5.1(10)
C7 C1 N3 Ni1 -4.9(8)
C2 C1 N3 Ni1 170.4(5)
C13 C12 N3 C1 151.3(6)
C13 C12 N3 Ni1 -24.4(6)
C12 C13 N4 Ni1 -44.7(6)
C18 C19 N5 C15 1.6(9)
Br3 C19 N5 C15 -178.4(4)
C16 C15 N5 C19 -2.4(9)
C14 C15 N5 C19 174.2(6)
C23 C24 N6 C20 2.3(9)
Br4 C24 N6 C20 -176.6(4)
C23 C24 N6 Ni1 -176.8(5)
Br4 C24 N6 Ni1 4.2(8)
C21 C20 N6 C24 -2.0(9)
C14 C20 N6 C24 178.9(5)
C21 C20 N6 Ni1 177.3(5)
C14 C20 N6 Ni1 -1.7(6)
C20 C14 N7 C25 -176.7(5)
C15 C14 N7 C25 -1.1(9)
C20 C14 N7 Ni1 6.8(7)
C15 C14 N7 Ni1 -177.5(4)
C26 C25 N7 C14 155.1(5)
C26 C25 N7 Ni1 -28.3(6)
C25 C26 N8 Ni1 -46.8(5)
C1 N3 Ni1 N4 -175.6(5)
C12 N3 Ni1 N4 0.3(4)
C1 N3 Ni1 N8 90.0(5)
C12 N3 Ni1 N8 -94.1(4)
C1 N3 Ni1 N2 0.0(5)
C12 N3 Ni1 N2 175.9(5)
C1 N3 Ni1 N6 -86.4(5)
C12 N3 Ni1 N6 89.4(5)
C14 N7 Ni1 N4 84.6(5)
C25 N7 Ni1 N4 -92.2(4)
C14 N7 Ni1 N8 179.0(5)
C25 N7 Ni1 N8 2.3(4)
C14 N7 Ni1 N2 -92.2(5)
C25 N7 Ni1 N2 91.1(4)
C14 N7 Ni1 N6 -5.9(5)
C25 N7 Ni1 N6 177.4(4)
C13 N4 Ni1 N3 24.9(4)
C13 N4 Ni1 N7 -158.6(4)
C13 N4 Ni1 N8 118.8(4)
C13 N4 Ni1 N2 12.8(8)
C13 N4 Ni1 N6 -82.1(4)
C26 N8 Ni1 N3 -159.1(4)
C26 N8 Ni1 N7 24.7(4)
C26 N8 Ni1 N4 118.4(4)
C26 N8 Ni1 N2 -81.8(4)
C26 N8 Ni1 N6 11.8(7)
C11 N2 Ni1 N3 173.9(6)
C7 N2 Ni1 N3 5.0(4)
C11 N2 Ni1 N7 -2.7(6)
C7 N2 Ni1 N7 -171.7(4)
C11 N2 Ni1 N4 -173.8(6)
C7 N2 Ni1 N4 17.3(8)
C11 N2 Ni1 N8 79.5(6)
C7 N2 Ni1 N8 -89.4(4)
C11 N2 Ni1 N6 -78.6(6)
C7 N2 Ni1 N6 112.4(4)
C24 N6 Ni1 N3 6.6(6)
C20 N6 Ni1 N3 -172.6(4)
C24 N6 Ni1 N7 -177.0(6)
C20 N6 Ni1 N7 3.8(4)
C24 N6 Ni1 N4 88.9(6)
C20 N6 Ni1 N4 -90.4(4)
C24 N6 Ni1 N8 -163.9(6)
C20 N6 Ni1 N8 16.9(7)
C24 N6 Ni1 N2 -70.2(6)
C20 N6 Ni1 N2 110.6(4)
